data_7128963
loop_
_publ_author_name
'Shiga, Takuya'
'Tachibana, Minami'
'Sagayama, Hajime'
'Kumai, Reiji'
'Newton, Graham N.'
'Oshio, Hiroki'
'Nihei, Masayuki'

_publ_section_title
;
 A ring of grids: a giant spin-crossover cluster
;
_journal_name_full 'Chemical Communications'
_journal_paper_doi 10.1039/D1CC04346C
_journal_year 2021
_chemical_formula_moiety 'C48 H40 Fe N12, 2(B F4)'
_chemical_formula_sum 'C48 H40 B2 F8 Fe N12'
_chemical_formula_weight 1014.39
_space_group_crystal_system monoclinic
_space_group_IT_number 14
_space_group_name_Hall '-P 2ybc'
_space_group_name_H-M_alt 'P 1 21/c 1'
_atom_sites_solution_hydrogens geom
_audit_creation_method SHELXL-2016/6
_audit_update_record
;
2020-07-01 deposited with the CCDC.	2021-09-06 downloaded from the CCDC.
;
_cell_angle_alpha 90
_cell_angle_beta 103.183(2)
_cell_angle_gamma 90
_cell_formula_units_Z 4
_cell_length_a 13.1659(9)
_cell_length_b 25.8307(14)
_cell_length_c 15.1275(10)
_cell_measurement_reflns_used 12576
_cell_measurement_temperature 20(2)
_cell_measurement_theta_max 36.975
_cell_measurement_theta_min 2.22
_cell_volume 5009.0(5)
_computing_cell_refinement 'Bruker SAINT'
_computing_data_collection 'Bruker APEX2'
_computing_data_reduction 'Bruker SAINT'
_computing_molecular_graphics 'Bruker SHELXTL'
_computing_publication_material 'Bruker SHELXTL'
_computing_structure_refinement 'SHELXL-2016/6 (Sheldrick, 2016)'
_computing_structure_solution 'SHELXS-97 (Sheldrick 2008)'
_diffrn_ambient_temperature 20(2)
_diffrn_measured_fraction_theta_full 0.926
_diffrn_measured_fraction_theta_max 0.923
_diffrn_measurement_device_type 'Rigaku Imaging Plate system'
_diffrn_measurement_method IP
_diffrn_radiation_type synchrotron
_diffrn_radiation_wavelength 1.000
_diffrn_reflns_av_R_equivalents 0.1687
_diffrn_reflns_av_unetI/netI 0.2764
_diffrn_reflns_Laue_measured_fraction_full 0.926
_diffrn_reflns_Laue_measured_fraction_max 0.923
_diffrn_reflns_limit_h_max 15
_diffrn_reflns_limit_h_min -15
_diffrn_reflns_limit_k_max 27
_diffrn_reflns_limit_k_min -19
_diffrn_reflns_limit_l_max 18
_diffrn_reflns_limit_l_min -16
_diffrn_reflns_number 20727
_diffrn_reflns_point_group_measured_fraction_full 0.926
_diffrn_reflns_point_group_measured_fraction_max 0.923
_diffrn_reflns_theta_full 36.870
_diffrn_reflns_theta_max 37.041
_diffrn_reflns_theta_min 2.219
_exptl_absorpt_coefficient_mu 0.378
_exptl_absorpt_correction_T_max 1.7173
_exptl_absorpt_correction_T_min 0.0542
_exptl_absorpt_correction_type empirical
_exptl_absorpt_process_details SADABS
_exptl_crystal_colour yellow
_exptl_crystal_density_diffrn 1.345
_exptl_crystal_density_method 'not measured'
_exptl_crystal_description plates
_exptl_crystal_F_000 2080
_exptl_crystal_size_max 0.200
_exptl_crystal_size_mid 0.100
_exptl_crystal_size_min 0.100
_refine_diff_density_max 0.690
_refine_diff_density_min -0.536
_refine_diff_density_rms 0.084
_refine_ls_extinction_method none
_refine_ls_goodness_of_fit_ref 0.854
_refine_ls_hydrogen_treatment constr
_refine_ls_matrix_type full
_refine_ls_number_parameters 644
_refine_ls_number_reflns 8446
_refine_ls_number_restraints 0
_refine_ls_restrained_S_all 0.854
_refine_ls_R_factor_all 0.2126
_refine_ls_R_factor_gt 0.1002
_refine_ls_shift/su_max 0.000
_refine_ls_shift/su_mean 0.000
_refine_ls_structure_factor_coef Fsqd
_refine_ls_weighting_details 'w=1/[\s^2^(Fo^2^)+(0.1452P)^2^] where P=(Fo^2^+2Fc^2^)/3'
_refine_ls_weighting_scheme calc
_refine_ls_wR_factor_gt 0.2525
_refine_ls_wR_factor_ref 0.2881
_reflns_Friedel_coverage 0.000
_reflns_number_gt 2874
_reflns_number_total 8446
_reflns_threshold_expression 'I > 2\s(I)'
_cod_data_source_file d1cc04346c2.cif
_cod_data_source_block Comp1_green
_cod_original_sg_symbol_H-M 'P 21/c'
_cod_database_code 7128963
_shelx_shelxl_version_number 2016/6
_shelx_space_group_comment
;
The symmetry employed for this shelxl refinement is uniquely defined
by the following loop, which should always be used as a source of
symmetry information in preference to the above space-group names.
They are only intended as comments.
;
_shelx_estimated_absorpt_t_min 0.928
_shelx_estimated_absorpt_t_max 0.963

loop_
_space_group_symop_operation_xyz
'x, y, z'
'-x, y+1/2, -z+1/2'
'-x, -y, -z'
'x, -y-1/2, z-1/2'

loop_
_atom_site_label
_atom_site_type_symbol
_atom_site_fract_x
_atom_site_fract_y
_atom_site_fract_z
_atom_site_U_iso_or_equiv
_atom_site_adp_type
_atom_site_occupancy
_atom_site_site_symmetry_order
_atom_site_calc_flag
_atom_site_refinement_flags_posn
_atom_site_refinement_flags_adp
_atom_site_refinement_flags_occupancy
_atom_site_disorder_assembly
_atom_site_disorder_group
Fe1 Fe 0.24275(8) 0.29365(5) 0.45175(8) 0.0721(5) Uani 1 1 d . . . . .
N1 N 0.1586(5) 0.3502(3) 0.5084(4) 0.0772(19) Uani 1 1 d . . . . .
N2 N 0.1927(5) 0.4007(3) 0.5113(5) 0.080(2) Uani 1 1 d . . . . .
N3 N 0.3202(4) 0.3650(3) 0.4468(4) 0.0672(17) Uani 1 1 d . . . . .
N4 N 0.3682(4) 0.2759(3) 0.3832(4) 0.0655(17) Uani 1 1 d . . . . .
N5 N 0.5160(4) 0.2470(3) 0.3597(4) 0.0725(19) Uani 1 1 d . . . . .
H5 H 0.562615 0.225201 0.347995 0.087 Uiso 1 1 calc R U . . .
N6 N 0.6559(5) 0.3151(3) 0.2846(5) 0.076(2) Uani 1 1 d . . . . .
N7 N 0.1159(5) 0.2922(3) 0.3370(6) 0.084(2) Uani 1 1 d . . . . .
N8 N 0.0467(5) 0.2493(3) 0.3327(5) 0.077(2) Uani 1 1 d . . . . .
N9 N 0.1676(5) 0.2204(3) 0.4561(5) 0.0682(18) Uani 1 1 d . . . . .
N10 N 0.3343(5) 0.2549(3) 0.5743(4) 0.0686(18) Uani 1 1 d . . . . .
N11 N 0.4736(5) 0.2140(3) 0.6491(4) 0.0743(19) Uani 1 1 d . . . . .
H11 H 0.538258 0.208714 0.679294 0.089 Uiso 1 1 calc R U . . .
N12 N 0.3515(5) 0.0913(3) 0.6646(5) 0.081(2) Uani 1 1 d . . . . .
C1 C 0.1323(6) 0.4326(4) 0.5520(6) 0.082(3) Uani 1 1 d . . . . .
C2 C 0.0582(6) 0.4024(4) 0.5743(6) 0.086(3) Uani 1 1 d . . . . .
H2 H 0.004412 0.413129 0.602717 0.103 Uiso 1 1 calc R U . . .
C3 C 0.0762(6) 0.3523(4) 0.5474(6) 0.081(3) Uani 1 1 d . . . . .
C4 C 0.1502(6) 0.4891(4) 0.5700(7) 0.104(3) Uani 1 1 d . . . . .
H4 H 0.224379 0.495192 0.596620 0.157 Uiso 1 1 calc R U . . .
H4A H 0.108731 0.500853 0.612319 0.157 Uiso 1 1 calc R U . . .
H4B H 0.129401 0.508323 0.512874 0.157 Uiso 1 1 calc R U . . .
C5 C 0.0147(7) 0.3030(4) 0.5543(7) 0.104(3) Uani 1 1 d . . . . .
H5A H -0.015812 0.289896 0.493170 0.156 Uiso 1 1 calc R U . . .
H5B H -0.041060 0.310592 0.585549 0.156 Uiso 1 1 calc R U . . .
H5C H 0.061506 0.276775 0.588496 0.156 Uiso 1 1 calc R U . . .
C6 C 0.2830(5) 0.4104(4) 0.4723(5) 0.069(2) Uani 1 1 d . . . . .
C7 C 0.3222(6) 0.4588(3) 0.4623(6) 0.079(2) Uani 1 1 d . . . . .
H7 H 0.292473 0.489410 0.480364 0.095 Uiso 1 1 calc R U . . .
C8 C 0.4079(6) 0.4597(4) 0.4240(6) 0.088(3) Uani 1 1 d . . . . .
H8 H 0.437288 0.492205 0.414215 0.105 Uiso 1 1 calc R U . . .
C9 C 0.4530(6) 0.4147(4) 0.3993(6) 0.082(3) Uani 1 1 d . . . . .
H9 H 0.513408 0.416132 0.374919 0.098 Uiso 1 1 calc R U . . .
C10 C 0.4058(6) 0.3671(4) 0.4116(5) 0.074(2) Uani 1 1 d . . . . .
C11 C 0.4369(6) 0.3163(4) 0.3880(5) 0.068(2) Uani 1 1 d . . . . .
C12 C 0.4174(6) 0.2340(4) 0.3665(5) 0.072(2) Uani 1 1 d . . . . .
C13 C 0.5312(6) 0.2996(4) 0.3741(6) 0.079(2) Uani 1 1 d . . . . .
C14 C 0.3744(7) 0.1805(4) 0.3576(6) 0.073(2) Uani 1 1 d . . . . .
C15 C 0.2757(7) 0.1718(4) 0.3077(6) 0.084(3) Uani 1 1 d . . . . .
H15 H 0.236269 0.199937 0.277160 0.101 Uiso 1 1 calc R U . . .
C16 C 0.2311(7) 0.1223(5) 0.3004(7) 0.093(3) Uani 1 1 d . . . . .
H16 H 0.162187 0.116188 0.266195 0.111 Uiso 1 1 calc R U . . .
C17 C 0.2937(9) 0.0823(4) 0.3463(7) 0.087(3) Uani 1 1 d . . . . .
H17 H 0.266796 0.047979 0.341081 0.105 Uiso 1 1 calc R U . . .
C18 C 0.3926(8) 0.0907(4) 0.3987(6) 0.083(3) Uani 1 1 d . . . . .
H18 H 0.431059 0.063154 0.432103 0.100 Uiso 1 1 calc R U . . .
C19 C 0.4350(7) 0.1398(4) 0.4021(6) 0.080(2) Uani 1 1 d . . . . .
H19 H 0.504777 0.145775 0.434464 0.096 Uiso 1 1 calc R U . . .
C20 C 0.6300(5) 0.3236(3) 0.3656(6) 0.067(2) Uani 1 1 d . . . . .
C21 C 0.6886(5) 0.3518(3) 0.4336(6) 0.078(2) Uani 1 1 d . . . . .
H21 H 0.666309 0.356883 0.488434 0.093 Uiso 1 1 calc R U . . .
C22 C 0.7831(6) 0.3737(4) 0.4229(6) 0.086(3) Uani 1 1 d . . . . .
H22 H 0.825501 0.393710 0.469959 0.103 Uiso 1 1 calc R U . . .
C23 C 0.8120(6) 0.3653(4) 0.3428(7) 0.087(3) Uani 1 1 d . . . . .
H23 H 0.875148 0.379422 0.332941 0.104 Uiso 1 1 calc R U . . .
C24 C 0.7477(6) 0.3360(4) 0.2763(7) 0.085(3) Uani 1 1 d . . . . .
H24 H 0.769286 0.330084 0.221395 0.102 Uiso 1 1 calc R U . . .
C25 C -0.0377(6) 0.2557(4) 0.2590(7) 0.082(3) Uani 1 1 d . . . . .
C26 C -0.0218(6) 0.2999(4) 0.2151(6) 0.079(2) Uani 1 1 d . . . . .
H26 H -0.065279 0.313888 0.161570 0.095 Uiso 1 1 calc R U . . .
C27 C 0.0748(6) 0.3210(4) 0.2668(6) 0.075(2) Uani 1 1 d . . . . .
C28 C -0.1271(6) 0.2183(3) 0.2335(6) 0.085(3) Uani 1 1 d . . . . .
H28 H -0.177309 0.231321 0.180009 0.128 Uiso 1 1 calc R U . . .
H28A H -0.161472 0.214795 0.284223 0.128 Uiso 1 1 calc R U . . .
H28B H -0.100832 0.184490 0.219623 0.128 Uiso 1 1 calc R U . . .
C29 C 0.1231(6) 0.3721(3) 0.2468(6) 0.090(3) Uani 1 1 d . . . . .
H29 H 0.193021 0.365730 0.236810 0.135 Uiso 1 1 calc R U . . .
H29A H 0.128159 0.395630 0.298526 0.135 Uiso 1 1 calc R U . . .
H29B H 0.079328 0.387886 0.192374 0.135 Uiso 1 1 calc R U . . .
C30 C 0.0772(7) 0.2108(4) 0.3995(6) 0.073(2) Uani 1 1 d . . . . .
C31 C 0.0233(7) 0.1645(5) 0.4036(8) 0.104(3) Uani 1 1 d . . . . .
H31 H -0.041336 0.157508 0.362397 0.124 Uiso 1 1 calc R U . . .
C32 C 0.0675(9) 0.1298(4) 0.4693(8) 0.110(3) Uani 1 1 d . . . . .
H32 H 0.031926 0.098324 0.474454 0.131 Uiso 1 1 calc R U . . .
C33 C 0.1614(7) 0.1390(4) 0.5277(6) 0.088(3) Uani 1 1 d . . . . .
H33 H 0.191310 0.113895 0.571946 0.106 Uiso 1 1 calc R U . . .
C34 C 0.2126(7) 0.1856(4) 0.5215(6) 0.080(2) Uani 1 1 d . . . . .
C35 C 0.3113(6) 0.2005(4) 0.5746(5) 0.064(2) Uani 1 1 d . . . . .
C36 C 0.4300(6) 0.2608(4) 0.6213(5) 0.069(2) Uani 1 1 d . . . . .
C37 C 0.3986(6) 0.1765(4) 0.6217(5) 0.066(2) Uani 1 1 d . . . . .
C38 C 0.4868(5) 0.3098(4) 0.6414(5) 0.071(2) Uani 1 1 d . . . . .
C39 C 0.4310(6) 0.3543(4) 0.6524(5) 0.076(2) Uani 1 1 d . . . . .
H39 H 0.357780 0.352282 0.646631 0.092 Uiso 1 1 calc R U . . .
C40 C 0.4820(6) 0.4017(4) 0.6717(5) 0.079(2) Uani 1 1 d . . . . .
H40 H 0.442735 0.432025 0.676399 0.095 Uiso 1 1 calc R U . . .
C41 C 0.5892(6) 0.4050(4) 0.6839(6) 0.087(3) Uani 1 1 d . . . . .
H41 H 0.624143 0.437052 0.699852 0.104 Uiso 1 1 calc R U . . .
C42 C 0.6450(6) 0.3609(4) 0.6727(6) 0.081(3) Uani 1 1 d . . . . .
H42 H 0.718072 0.362940 0.677532 0.098 Uiso 1 1 calc R U . . .
C43 C 0.5945(6) 0.3140(4) 0.6544(6) 0.082(3) Uani 1 1 d . . . . .
H43 H 0.634313 0.283768 0.650583 0.098 Uiso 1 1 calc R U . . .
C44 C 0.4250(7) 0.1214(4) 0.6408(6) 0.076(2) Uani 1 1 d . . . . .
C45 C 0.5246(6) 0.1025(4) 0.6343(5) 0.077(2) Uani 1 1 d . . . . .
H45 H 0.574821 0.125059 0.618778 0.092 Uiso 1 1 calc R U . . .
C46 C 0.5466(7) 0.0510(4) 0.6511(6) 0.087(3) Uani 1 1 d . . . . .
H46 H 0.612853 0.037325 0.648401 0.104 Uiso 1 1 calc R U . . .
C47 C 0.4681(7) 0.0182(4) 0.6725(6) 0.099(3) Uani 1 1 d . . . . .
H47 H 0.479119 -0.017934 0.682287 0.119 Uiso 1 1 calc R U . . .
C48 C 0.3759(7) 0.0415(4) 0.6784(7) 0.098(3) Uani 1 1 d . . . . .
H48 H 0.324323 0.019805 0.693963 0.117 Uiso 1 1 calc R U . . .
B1 B 0.7407(11) 0.1967(8) 0.5044(10) 0.123(5) Uani 1 1 d . . . . .
B2 B 0.8692(11) 0.4626(6) 0.6864(11) 0.109(4) Uani 1 1 d . . . . .
F1 F 0.6584(5) 0.1991(3) 0.5410(4) 0.138(2) Uani 1 1 d . . . . .
F2 F 0.7029(4) 0.1916(2) 0.4076(4) 0.1125(18) Uani 1 1 d . . . . .
F3 F 0.7919(7) 0.2436(4) 0.5195(5) 0.209(5) Uani 1 1 d . . . . .
F4 F 0.8030(6) 0.1587(4) 0.5389(5) 0.199(4) Uani 1 1 d . . . . .
F5 F 0.8109(4) 0.4366(2) 0.6115(4) 0.1062(17) Uani 1 1 d . . . . .
F6 F 0.8023(4) 0.4875(2) 0.7329(4) 0.130(2) Uani 1 1 d . . . . .
F7 F 0.9249(4) 0.5020(3) 0.6522(4) 0.126(2) Uani 1 1 d . . . . .
F8 F 0.9348(5) 0.4301(3) 0.7403(4) 0.142(2) Uani 1 1 d . . . . .

loop_
_atom_site_aniso_label
_atom_site_aniso_U_11
_atom_site_aniso_U_22
_atom_site_aniso_U_33
_atom_site_aniso_U_23
_atom_site_aniso_U_13
_atom_site_aniso_U_12
Fe1 0.0558(7) 0.0811(10) 0.0911(9) -0.0011(7) 0.0412(6) -0.0010(6)
N1 0.067(4) 0.079(6) 0.097(5) 0.009(4) 0.044(4) -0.004(4)
N2 0.061(4) 0.090(6) 0.103(5) 0.000(4) 0.046(4) -0.005(4)
N3 0.062(4) 0.071(5) 0.082(4) -0.001(4) 0.045(3) 0.005(4)
N4 0.052(4) 0.065(5) 0.094(5) -0.007(4) 0.046(3) -0.009(4)
N5 0.057(4) 0.084(6) 0.086(5) -0.002(4) 0.038(3) -0.006(4)
N6 0.061(4) 0.087(5) 0.089(5) -0.016(4) 0.034(4) -0.015(4)
N7 0.094(5) 0.063(5) 0.118(6) 0.004(5) 0.071(5) -0.010(4)
N8 0.048(4) 0.087(6) 0.108(6) -0.001(5) 0.044(4) -0.008(4)
N9 0.056(4) 0.081(6) 0.075(5) -0.015(4) 0.032(4) -0.005(4)
N10 0.058(4) 0.080(6) 0.076(4) 0.006(4) 0.032(3) 0.006(4)
N11 0.051(4) 0.095(6) 0.089(5) 0.007(4) 0.041(3) 0.011(4)
N12 0.089(5) 0.073(6) 0.102(5) 0.004(4) 0.062(4) 0.005(4)
C1 0.076(6) 0.072(7) 0.111(7) -0.017(6) 0.048(5) 0.014(5)
C2 0.066(5) 0.106(8) 0.103(7) -0.002(6) 0.057(5) 0.004(5)
C3 0.072(5) 0.090(8) 0.098(6) 0.001(6) 0.053(5) 0.017(5)
C4 0.090(6) 0.100(9) 0.136(8) -0.011(7) 0.052(6) 0.015(6)
C5 0.093(6) 0.090(7) 0.162(9) 0.028(6) 0.097(6) 0.014(6)
C6 0.055(5) 0.093(7) 0.068(5) 0.004(5) 0.031(4) -0.006(5)
C7 0.076(5) 0.064(6) 0.113(7) -0.008(5) 0.053(5) -0.006(5)
C8 0.054(5) 0.093(8) 0.127(7) 0.021(6) 0.043(5) -0.006(5)
C9 0.053(5) 0.083(7) 0.123(7) 0.004(6) 0.047(5) -0.004(5)
C10 0.059(5) 0.097(8) 0.077(5) -0.003(5) 0.038(4) -0.009(5)
C11 0.067(5) 0.079(7) 0.075(5) -0.008(5) 0.051(4) 0.018(5)
C12 0.070(5) 0.074(7) 0.084(6) -0.008(5) 0.044(4) -0.013(5)
C13 0.075(6) 0.074(7) 0.090(6) -0.016(5) 0.027(5) 0.002(5)
C14 0.066(6) 0.089(8) 0.075(6) -0.015(5) 0.038(4) -0.013(6)
C15 0.077(6) 0.094(8) 0.092(7) -0.006(6) 0.042(5) -0.004(6)
C16 0.077(6) 0.109(9) 0.104(7) -0.014(7) 0.045(5) -0.019(7)
C17 0.121(8) 0.064(7) 0.090(7) -0.016(6) 0.051(6) -0.007(7)
C18 0.095(7) 0.065(7) 0.098(7) 0.002(5) 0.040(6) 0.008(6)
C19 0.081(6) 0.091(8) 0.076(6) -0.002(6) 0.036(5) 0.005(6)
C20 0.033(4) 0.077(6) 0.097(6) -0.002(5) 0.027(4) -0.006(4)
C21 0.046(4) 0.091(7) 0.099(6) -0.021(5) 0.023(4) -0.009(5)
C22 0.057(5) 0.099(8) 0.105(7) -0.019(6) 0.025(5) -0.015(5)
C23 0.053(5) 0.099(8) 0.116(8) -0.019(6) 0.038(5) -0.006(5)
C24 0.063(5) 0.093(7) 0.110(7) -0.004(6) 0.042(5) -0.007(5)
C25 0.055(5) 0.106(8) 0.096(7) 0.001(6) 0.042(5) -0.011(5)
C26 0.061(5) 0.086(7) 0.105(7) -0.010(6) 0.051(5) -0.007(5)
C27 0.066(5) 0.084(7) 0.091(6) 0.002(6) 0.053(5) -0.011(5)
C28 0.062(5) 0.105(8) 0.100(6) -0.013(5) 0.039(4) -0.005(5)
C29 0.077(5) 0.097(8) 0.106(7) 0.004(6) 0.042(5) -0.006(5)
C30 0.065(6) 0.073(7) 0.092(6) 0.021(6) 0.035(5) 0.003(5)
C31 0.077(6) 0.116(9) 0.124(9) -0.004(8) 0.037(6) -0.032(7)
C32 0.117(9) 0.104(9) 0.117(9) 0.030(7) 0.046(7) -0.025(7)
C33 0.086(6) 0.103(8) 0.086(7) 0.010(6) 0.043(6) -0.024(6)
C34 0.081(6) 0.086(7) 0.087(6) 0.004(6) 0.050(5) -0.005(6)
C35 0.055(5) 0.077(7) 0.070(5) -0.005(5) 0.033(4) -0.020(5)
C36 0.047(5) 0.095(8) 0.070(5) 0.013(5) 0.027(4) 0.020(5)
C37 0.046(5) 0.086(7) 0.078(5) -0.006(5) 0.038(4) -0.006(5)
C38 0.046(4) 0.083(7) 0.092(6) -0.005(5) 0.033(4) -0.002(5)
C39 0.058(5) 0.081(7) 0.102(6) -0.007(5) 0.044(4) 0.004(5)
C40 0.070(6) 0.078(7) 0.094(6) -0.013(5) 0.028(5) -0.002(5)
C41 0.066(6) 0.087(7) 0.119(7) -0.011(6) 0.044(5) 0.007(5)
C42 0.046(4) 0.108(8) 0.098(6) 0.004(6) 0.033(4) -0.014(6)
C43 0.059(5) 0.099(7) 0.097(6) 0.016(6) 0.036(4) 0.003(5)
C44 0.087(6) 0.067(7) 0.087(6) 0.003(5) 0.048(5) 0.000(5)
C45 0.065(5) 0.075(7) 0.100(6) -0.004(5) 0.041(4) -0.002(5)
C46 0.097(6) 0.064(7) 0.118(7) 0.007(6) 0.065(5) -0.002(5)
C47 0.118(7) 0.078(7) 0.121(8) 0.008(6) 0.067(6) 0.027(6)
C48 0.107(7) 0.071(8) 0.140(9) 0.004(6) 0.081(6) -0.004(6)
B1 0.090(9) 0.188(18) 0.083(10) -0.012(11) 0.003(8) 0.022(11)
B2 0.086(8) 0.119(12) 0.130(12) -0.039(10) 0.041(9) 0.021(9)
F1 0.117(4) 0.200(7) 0.111(4) 0.016(4) 0.057(4) -0.027(4)
F2 0.097(3) 0.126(5) 0.130(5) 0.001(4) 0.058(3) 0.048(3)
F3 0.219(8) 0.219(9) 0.155(6) 0.073(6) -0.027(6) -0.136(8)
F4 0.175(7) 0.226(9) 0.158(6) -0.039(6) -0.043(5) 0.089(7)
F5 0.099(4) 0.108(4) 0.126(4) -0.015(4) 0.054(3) -0.004(3)
F6 0.094(3) 0.140(5) 0.178(5) -0.056(4) 0.077(4) 0.006(3)
F7 0.088(3) 0.126(5) 0.184(6) -0.030(4) 0.072(4) -0.008(3)
F8 0.114(4) 0.205(7) 0.125(5) 0.021(5) 0.065(4) 0.058(5)

loop_
_atom_type_symbol
_atom_type_description
_atom_type_scat_dispersion_real
_atom_type_scat_dispersion_imag
_atom_type_scat_source
C C 0.0033 0.0016 'International Tables Vol C Tables 4.2.6.8 and 6.1.1.4'
H H 0.0000 0.0000 'International Tables Vol C Tables 4.2.6.8 and 6.1.1.4'
Fe Fe 0.3463 0.8444 'International Tables Vol C Tables 4.2.6.8 and 6.1.1.4'
N N 0.0061 0.0033 'International Tables Vol C Tables 4.2.6.8 and 6.1.1.4'
B B 0.0013 0.0007 'International Tables Vol C Tables 4.2.6.8 and 6.1.1.4'
F F 0.0171 0.0103 'International Tables Vol C Tables 4.2.6.8 and 6.1.1.4'

loop_
_geom_angle_atom_site_label_1
_geom_angle_atom_site_label_2
_geom_angle_atom_site_label_3
_geom_angle
_geom_angle_site_symmetry_1
_geom_angle_site_symmetry_3
_geom_angle_publ_flag
N3 Fe1 N7 106.4(3) . . ?
N3 Fe1 N1 73.5(3) . . ?
N7 Fe1 N1 87.5(3) . . ?
N3 Fe1 N9 178.6(2) . . ?
N7 Fe1 N9 74.1(3) . . ?
N1 Fe1 N9 107.9(2) . . ?
N3 Fe1 N4 75.2(2) . . ?
N7 Fe1 N4 98.4(2) . . ?
N1 Fe1 N4 148.5(3) . . ?
N9 Fe1 N4 103.4(2) . . ?
N3 Fe1 N10 104.5(3) . . ?
N7 Fe1 N10 149.1(3) . . ?
N1 Fe1 N10 102.0(2) . . ?
N9 Fe1 N10 75.0(3) . . ?
N4 Fe1 N10 88.6(2) . . ?
C3 N1 N2 103.8(7) . . ?
C3 N1 Fe1 138.4(7) . . ?
N2 N1 Fe1 117.9(5) . . ?
N1 N2 C1 111.2(6) . . ?
N1 N2 C6 115.9(7) . . ?
C1 N2 C6 132.9(8) . . ?
C10 N3 C6 117.6(7) . . ?
C10 N3 Fe1 120.0(6) . . ?
C6 N3 Fe1 122.2(5) . . ?
C12 N4 C11 106.7(6) . . ?
C12 N4 Fe1 136.2(5) . . ?
C11 N4 Fe1 112.0(5) . . ?
C12 N5 C13 109.5(7) . . ?
C12 N5 H5 125.2 . . ?
C13 N5 H5 125.2 . . ?
C24 N6 C20 115.5(7) . . ?
C27 N7 N8 105.4(7) . . ?
C27 N7 Fe1 139.3(6) . . ?
N8 N7 Fe1 115.3(6) . . ?
C25 N8 C30 134.6(8) . . ?
C25 N8 N7 109.1(7) . . ?
C30 N8 N7 116.2(7) . . ?
C30 N9 C34 121.4(8) . . ?
C30 N9 Fe1 120.0(6) . . ?
C34 N9 Fe1 118.5(6) . . ?
C36 N10 C35 106.9(7) . . ?
C36 N10 Fe1 132.7(6) . . ?
C35 N10 Fe1 111.8(5) . . ?
C36 N11 C37 107.9(7) . . ?
C36 N11 H11 126.0 . . ?
C37 N11 H11 126.0 . . ?
C48 N12 C44 115.8(7) . . ?
C2 C1 N2 106.8(8) . . ?
C2 C1 C4 127.8(8) . . ?
N2 C1 C4 125.4(8) . . ?
C1 C2 C3 106.4(7) . . ?
C1 C2 H2 126.8 . . ?
C3 C2 H2 126.8 . . ?
N1 C3 C2 111.8(8) . . ?
N1 C3 C5 119.3(8) . . ?
C2 C3 C5 128.8(7) . . ?
C1 C4 H4 109.5 . . ?
C1 C4 H4A 109.5 . . ?
H4 C4 H4A 109.5 . . ?
C1 C4 H4B 109.5 . . ?
H4 C4 H4B 109.5 . . ?
H4A C4 H4B 109.5 . . ?
C3 C5 H5A 109.5 . . ?
C3 C5 H5B 109.5 . . ?
H5A C5 H5B 109.5 . . ?
C3 C5 H5C 109.5 . . ?
H5A C5 H5C 109.5 . . ?
H5B C5 H5C 109.5 . . ?
N3 C6 C7 125.8(7) . . ?
N3 C6 N2 110.2(7) . . ?
C7 C6 N2 124.0(8) . . ?
C6 C7 C8 115.1(8) . . ?
C6 C7 H7 122.4 . . ?
C8 C7 H7 122.4 . . ?
C7 C8 C9 122.5(8) . . ?
C7 C8 H8 118.8 . . ?
C9 C8 H8 118.8 . . ?
C8 C9 C10 117.6(7) . . ?
C8 C9 H9 121.2 . . ?
C10 C9 H9 121.2 . . ?
N3 C10 C9 121.3(8) . . ?
N3 C10 C11 111.7(7) . . ?
C9 C10 C11 127.0(7) . . ?
N4 C11 C13 111.2(8) . . ?
N4 C11 C10 118.9(6) . . ?
C13 C11 C10 129.8(9) . . ?
N4 C12 N5 109.4(7) . . ?
N4 C12 C14 126.0(7) . . ?
N5 C12 C14 124.7(8) . . ?
C11 C13 N5 103.2(8) . . ?
C11 C13 C20 136.7(9) . . ?
N5 C13 C20 119.9(7) . . ?
C15 C14 C19 120.6(9) . . ?
C15 C14 C12 119.9(9) . . ?
C19 C14 C12 119.5(8) . . ?
C14 C15 C16 121.6(9) . . ?
C14 C15 H15 119.2 . . ?
C16 C15 H15 119.2 . . ?
C15 C16 C17 116.5(9) . . ?
C15 C16 H16 121.8 . . ?
C17 C16 H16 121.8 . . ?
C18 C17 C16 122.5(9) . . ?
C18 C17 H17 118.7 . . ?
C16 C17 H17 118.7 . . ?
C17 C18 C19 119.2(9) . . ?
C17 C18 H18 120.4 . . ?
C19 C18 H18 120.4 . . ?
C18 C19 C14 119.4(8) . . ?
C18 C19 H19 120.3 . . ?
C14 C19 H19 120.3 . . ?
C21 C20 N6 123.7(7) . . ?
C21 C20 C13 121.6(8) . . ?
N6 C20 C13 114.7(7) . . ?
C20 C21 C22 119.7(8) . . ?
C20 C21 H21 120.1 . . ?
C22 C21 H21 120.1 . . ?
C23 C22 C21 118.0(8) . . ?
C23 C22 H22 121.0 . . ?
C21 C22 H22 121.0 . . ?
C22 C23 C24 118.9(8) . . ?
C22 C23 H23 120.6 . . ?
C24 C23 H23 120.6 . . ?
N6 C24 C23 124.2(8) . . ?
N6 C24 H24 117.9 . . ?
C23 C24 H24 117.9 . . ?
C26 C25 N8 107.8(8) . . ?
C26 C25 C28 127.8(9) . . ?
N8 C25 C28 124.4(9) . . ?
C25 C26 C27 105.6(8) . . ?
C25 C26 H26 127.2 . . ?
C27 C26 H26 127.2 . . ?
N7 C27 C26 112.0(8) . . ?
N7 C27 C29 122.6(8) . . ?
C26 C27 C29 125.3(9) . . ?
C25 C28 H28 109.5 . . ?
C25 C28 H28A 109.5 . . ?
H28 C28 H28A 109.5 . . ?
C25 C28 H28B 109.5 . . ?
H28 C28 H28B 109.5 . . ?
H28A C28 H28B 109.5 . . ?
C27 C29 H29 109.5 . . ?
C27 C29 H29A 109.5 . . ?
H29 C29 H29A 109.5 . . ?
C27 C29 H29B 109.5 . . ?
H29 C29 H29B 109.5 . . ?
H29A C29 H29B 109.5 . . ?
N9 C30 C31 121.6(9) . . ?
N9 C30 N8 113.5(8) . . ?
C31 C30 N8 124.8(9) . . ?
C32 C31 C30 117.2(9) . . ?
C32 C31 H31 121.4 . . ?
C30 C31 H31 121.4 . . ?
C33 C32 C31 121.9(10) . . ?
C33 C32 H32 119.0 . . ?
C31 C32 H32 119.0 . . ?
C32 C33 C34 119.1(9) . . ?
C32 C33 H33 120.4 . . ?
C34 C33 H33 120.4 . . ?
N9 C34 C33 118.7(8) . . ?
N9 C34 C35 114.8(8) . . ?
C33 C34 C35 126.4(10) . . ?
C37 C35 C34 137.0(9) . . ?
C37 C35 N10 107.1(6) . . ?
C34 C35 N10 115.6(8) . . ?
N10 C36 N11 110.5(8) . . ?
N10 C36 C38 126.6(8) . . ?
N11 C36 C38 122.8(7) . . ?
C35 C37 N11 107.5(8) . . ?
C35 C37 C44 132.5(8) . . ?
N11 C37 C44 119.8(7) . . ?
C43 C38 C39 117.8(8) . . ?
C43 C38 C36 123.5(8) . . ?
C39 C38 C36 118.6(7) . . ?
C38 C39 C40 120.5(7) . . ?
C38 C39 H39 119.7 . . ?
C40 C39 H39 119.7 . . ?
C41 C40 C39 120.6(8) . . ?
C41 C40 H40 119.7 . . ?
C39 C40 H40 119.7 . . ?
C40 C41 C42 119.0(8) . . ?
C40 C41 H41 120.5 . . ?
C42 C41 H41 120.5 . . ?
C43 C42 C41 120.1(7) . . ?
C43 C42 H42 119.9 . . ?
C41 C42 H42 119.9 . . ?
C42 C43 C38 121.8(9) . . ?
C42 C43 H43 119.1 . . ?
C38 C43 H43 119.1 . . ?
N12 C44 C45 123.3(8) . . ?
N12 C44 C37 117.0(8) . . ?
C45 C44 C37 119.7(8) . . ?
C46 C45 C44 118.5(8) . . ?
C46 C45 H45 120.7 . . ?
C44 C45 H45 120.7 . . ?
C45 C46 C47 118.9(8) . . ?
C45 C46 H46 120.5 . . ?
C47 C46 H46 120.5 . . ?
C48 C47 C46 116.7(9) . . ?
C48 C47 H47 121.6 . . ?
C46 C47 H47 121.6 . . ?
N12 C48 C47 126.7(9) . . ?
N12 C48 H48 116.7 . . ?
C47 C48 H48 116.7 . . ?
F4 B1 F1 111.6(15) . . ?
F4 B1 F3 110.7(11) . . ?
F1 B1 F3 107.6(13) . . ?
F4 B1 F2 112.1(13) . . ?
F1 B1 F2 107.6(10) . . ?
F3 B1 F2 106.9(13) . . ?
F8 B2 F5 110.7(11) . . ?
F8 B2 F6 111.9(12) . . ?
F5 B2 F6 109.7(10) . . ?
F8 B2 F7 110.9(10) . . ?
F5 B2 F7 106.5(11) . . ?
F6 B2 F7 106.9(11) . . ?

loop_
_geom_bond_atom_site_label_1
_geom_bond_atom_site_label_2
_geom_bond_distance
_geom_bond_site_symmetry_2
_geom_bond_publ_flag
Fe1 N3 2.116(6) . ?
Fe1 N7 2.118(8) . ?
Fe1 N1 2.129(7) . ?
Fe1 N9 2.143(7) . ?
Fe1 N4 2.190(6) . ?
Fe1 N10 2.207(6) . ?
N1 C3 1.348(9) . ?
N1 N2 1.377(9) . ?
N2 C1 1.382(10) . ?
N2 C6 1.465(9) . ?
N3 C10 1.352(9) . ?
N3 C6 1.359(9) . ?
N4 C12 1.314(9) . ?
N4 C11 1.373(9) . ?
N5 C12 1.367(9) . ?
N5 C13 1.385(10) . ?
N5 H5 0.8800 . ?
N6 C24 1.355(9) . ?
N6 C20 1.363(9) . ?
N7 C27 1.309(10) . ?
N7 N8 1.426(9) . ?
N8 C25 1.394(10) . ?
N8 C30 1.409(10) . ?
N9 C30 1.322(9) . ?
N9 C34 1.368(10) . ?
N10 C36 1.307(8) . ?
N10 C35 1.438(9) . ?
N11 C36 1.363(10) . ?
N11 C37 1.379(9) . ?
N11 H11 0.8800 . ?
N12 C48 1.332(11) . ?
N12 C44 1.351(10) . ?
C1 C2 1.351(11) . ?
C1 C4 1.494(12) . ?
C2 C3 1.393(11) . ?
C2 H2 0.9500 . ?
C3 C5 1.525(12) . ?
C4 H4 0.9800 . ?
C4 H4A 0.9800 . ?
C4 H4B 0.9800 . ?
C5 H5A 0.9800 . ?
C5 H5B 0.9800 . ?
C5 H5C 0.9800 . ?
C6 C7 1.374(11) . ?
C7 C8 1.381(10) . ?
C7 H7 0.9500 . ?
C8 C9 1.394(11) . ?
C8 H8 0.9500 . ?
C9 C10 1.410(11) . ?
C9 H9 0.9500 . ?
C10 C11 1.445(11) . ?
C11 C13 1.374(10) . ?
C12 C14 1.488(11) . ?
C13 C20 1.473(11) . ?
C14 C15 1.365(10) . ?
C14 C19 1.397(11) . ?
C15 C16 1.400(12) . ?
C15 H15 0.9500 . ?
C16 C17 1.404(12) . ?
C16 H16 0.9500 . ?
C17 C18 1.379(11) . ?
C17 H17 0.9500 . ?
C18 C19 1.381(11) . ?
C18 H18 0.9500 . ?
C19 H19 0.9500 . ?
C20 C21 1.350(10) . ?
C21 C22 1.409(11) . ?
C21 H21 0.9500 . ?
C22 C23 1.368(11) . ?
C22 H22 0.9500 . ?
C23 C24 1.384(11) . ?
C23 H23 0.9500 . ?
C24 H24 0.9500 . ?
C25 C26 1.362(11) . ?
C25 C28 1.502(11) . ?
C26 C27 1.440(10) . ?
C26 H26 0.9500 . ?
C27 C29 1.525(11) . ?
C28 H28 0.9800 . ?
C28 H28A 0.9800 . ?
C28 H28B 0.9800 . ?
C29 H29 0.9800 . ?
C29 H29A 0.9800 . ?
C29 H29B 0.9800 . ?
C30 C31 1.399(12) . ?
C31 C32 1.366(13) . ?
C31 H31 0.9500 . ?
C32 C33 1.366(12) . ?
C32 H32 0.9500 . ?
C33 C34 1.393(11) . ?
C33 H33 0.9500 . ?
C34 C35 1.417(11) . ?
C35 C37 1.356(10) . ?
C36 C38 1.465(11) . ?
C37 C44 1.479(11) . ?
C38 C43 1.391(10) . ?
C38 C39 1.393(10) . ?
C39 C40 1.396(11) . ?
C39 H39 0.9500 . ?
C40 C41 1.384(10) . ?
C40 H40 0.9500 . ?
C41 C42 1.388(11) . ?
C41 H41 0.9500 . ?
C42 C43 1.378(11) . ?
C42 H42 0.9500 . ?
C43 H43 0.9500 . ?
C44 C45 1.424(10) . ?
C45 C46 1.374(11) . ?
C45 H45 0.9500 . ?
C46 C47 1.429(11) . ?
C46 H46 0.9500 . ?
C47 C48 1.377(12) . ?
C47 H47 0.9500 . ?
C48 H48 0.9500 . ?
B1 F4 1.310(16) . ?
B1 F1 1.326(15) . ?
B1 F3 1.381(18) . ?
B1 F2 1.441(14) . ?
B2 F8 1.340(14) . ?
B2 F5 1.388(14) . ?
B2 F6 1.403(12) . ?
B2 F7 1.419(16) . ?

loop_
_geom_torsion_atom_site_label_1
_geom_torsion_atom_site_label_2
_geom_torsion_atom_site_label_3
_geom_torsion_atom_site_label_4
_geom_torsion
_geom_torsion_site_symmetry_1
_geom_torsion_site_symmetry_2
_geom_torsion_site_symmetry_3
_geom_torsion_site_symmetry_4
_geom_torsion_publ_flag
C3 N1 N2 C1 0.4(9) . . . . ?
Fe1 N1 N2 C1 -178.4(5) . . . . ?
C3 N1 N2 C6 -179.6(6) . . . . ?
Fe1 N1 N2 C6 1.6(8) . . . . ?
C27 N7 N8 C25 -2.1(8) . . . . ?
Fe1 N7 N8 C25 174.5(5) . . . . ?
C27 N7 N8 C30 176.9(7) . . . . ?
Fe1 N7 N8 C30 -6.5(8) . . . . ?
N1 N2 C1 C2 -0.7(10) . . . . ?
C6 N2 C1 C2 179.3(8) . . . . ?
N1 N2 C1 C4 177.1(8) . . . . ?
C6 N2 C1 C4 -2.9(15) . . . . ?
N2 C1 C2 C3 0.7(10) . . . . ?
C4 C1 C2 C3 -177.1(9) . . . . ?
N2 N1 C3 C2 0.0(10) . . . . ?
Fe1 N1 C3 C2 178.4(6) . . . . ?
N2 N1 C3 C5 178.3(7) . . . . ?
Fe1 N1 C3 C5 -3.2(14) . . . . ?
C1 C2 C3 N1 -0.4(11) . . . . ?
C1 C2 C3 C5 -178.5(9) . . . . ?
C10 N3 C6 C7 2.8(12) . . . . ?
Fe1 N3 C6 C7 -172.8(6) . . . . ?
C10 N3 C6 N2 -178.1(6) . . . . ?
Fe1 N3 C6 N2 6.3(8) . . . . ?
N1 N2 C6 N3 -4.8(9) . . . . ?
C1 N2 C6 N3 175.2(8) . . . . ?
N1 N2 C6 C7 174.3(7) . . . . ?
C1 N2 C6 C7 -5.7(14) . . . . ?
N3 C6 C7 C8 -1.1(12) . . . . ?
N2 C6 C7 C8 179.9(7) . . . . ?
C6 C7 C8 C9 -1.4(13) . . . . ?
C7 C8 C9 C10 2.1(13) . . . . ?
C6 N3 C10 C9 -1.9(11) . . . . ?
Fe1 N3 C10 C9 173.8(6) . . . . ?
C6 N3 C10 C11 179.7(6) . . . . ?
Fe1 N3 C10 C11 -4.7(9) . . . . ?
C8 C9 C10 N3 -0.4(12) . . . . ?
C8 C9 C10 C11 177.8(8) . . . . ?
C12 N4 C11 C13 0.0(9) . . . . ?
Fe1 N4 C11 C13 159.1(5) . . . . ?
C12 N4 C11 C10 -176.1(7) . . . . ?
Fe1 N4 C11 C10 -17.0(9) . . . . ?
N3 C10 C11 N4 14.7(10) . . . . ?
C9 C10 C11 N4 -163.6(8) . . . . ?
N3 C10 C11 C13 -160.6(8) . . . . ?
C9 C10 C11 C13 21.0(14) . . . . ?
C11 N4 C12 N5 -0.6(9) . . . . ?
Fe1 N4 C12 N5 -152.0(6) . . . . ?
C11 N4 C12 C14 178.6(8) . . . . ?
Fe1 N4 C12 C14 27.1(13) . . . . ?
C13 N5 C12 N4 1.0(9) . . . . ?
C13 N5 C12 C14 -178.2(8) . . . . ?
N4 C11 C13 N5 0.5(9) . . . . ?
C10 C11 C13 N5 176.1(8) . . . . ?
N4 C11 C13 C20 175.4(9) . . . . ?
C10 C11 C13 C20 -9.0(17) . . . . ?
C12 N5 C13 C11 -0.9(9) . . . . ?
C12 N5 C13 C20 -176.8(7) . . . . ?
N4 C12 C14 C15 44.6(12) . . . . ?
N5 C12 C14 C15 -136.4(8) . . . . ?
N4 C12 C14 C19 -134.1(8) . . . . ?
N5 C12 C14 C19 44.9(12) . . . . ?
C19 C14 C15 C16 1.0(12) . . . . ?
C12 C14 C15 C16 -177.6(8) . . . . ?
C14 C15 C16 C17 -0.6(12) . . . . ?
C15 C16 C17 C18 2.2(13) . . . . ?
C16 C17 C18 C19 -4.1(13) . . . . ?
C17 C18 C19 C14 4.4(12) . . . . ?
C15 C14 C19 C18 -2.9(12) . . . . ?
C12 C14 C19 C18 175.8(7) . . . . ?
C24 N6 C20 C21 1.5(12) . . . . ?
C24 N6 C20 C13 -178.7(7) . . . . ?
C11 C13 C20 C21 60.6(14) . . . . ?
N5 C13 C20 C21 -125.2(9) . . . . ?
C11 C13 C20 N6 -119.3(11) . . . . ?
N5 C13 C20 N6 55.0(11) . . . . ?
N6 C20 C21 C22 -0.8(13) . . . . ?
C13 C20 C21 C22 179.4(8) . . . . ?
C20 C21 C22 C23 0.0(13) . . . . ?
C21 C22 C23 C24 0.0(13) . . . . ?
C20 N6 C24 C23 -1.6(13) . . . . ?
C22 C23 C24 N6 0.9(14) . . . . ?
C30 N8 C25 C26 -176.5(8) . . . . ?
N7 N8 C25 C26 2.3(8) . . . . ?
C30 N8 C25 C28 1.8(13) . . . . ?
N7 N8 C25 C28 -179.4(7) . . . . ?
N8 C25 C26 C27 -1.5(9) . . . . ?
C28 C25 C26 C27 -179.7(7) . . . . ?
N8 N7 C27 C26 1.2(8) . . . . ?
Fe1 N7 C27 C26 -174.2(6) . . . . ?
N8 N7 C27 C29 178.4(7) . . . . ?
Fe1 N7 C27 C29 3.1(13) . . . . ?
C25 C26 C27 N7 0.2(9) . . . . ?
C25 C26 C27 C29 -177.0(7) . . . . ?
C34 N9 C30 C31 -0.2(12) . . . . ?
Fe1 N9 C30 C31 -176.6(6) . . . . ?
C34 N9 C30 N8 -175.6(7) . . . . ?
Fe1 N9 C30 N8 8.0(9) . . . . ?
C25 N8 C30 N9 177.9(7) . . . . ?
N7 N8 C30 N9 -0.8(9) . . . . ?
C25 N8 C30 C31 2.6(14) . . . . ?
N7 N8 C30 C31 -176.1(8) . . . . ?
N9 C30 C31 C32 0.7(13) . . . . ?
N8 C30 C31 C32 175.6(9) . . . . ?
C30 C31 C32 C33 -1.3(15) . . . . ?
C31 C32 C33 C34 1.4(15) . . . . ?
C30 N9 C34 C33 0.3(11) . . . . ?
Fe1 N9 C34 C33 176.7(6) . . . . ?
C30 N9 C34 C35 177.7(7) . . . . ?
Fe1 N9 C34 C35 -5.9(9) . . . . ?
C32 C33 C34 N9 -0.9(12) . . . . ?
C32 C33 C34 C35 -177.9(8) . . . . ?
N9 C34 C35 C37 -152.3(9) . . . . ?
C33 C34 C35 C37 24.8(14) . . . . ?
N9 C34 C35 N10 19.9(9) . . . . ?
C33 C34 C35 N10 -163.0(8) . . . . ?
C36 N10 C35 C37 -1.4(8) . . . . ?
Fe1 N10 C35 C37 150.8(5) . . . . ?
C36 N10 C35 C34 -175.9(6) . . . . ?
Fe1 N10 C35 C34 -23.7(8) . . . . ?
C35 N10 C36 N11 2.8(8) . . . . ?
Fe1 N10 C36 N11 -141.0(6) . . . . ?
C35 N10 C36 C38 -178.4(7) . . . . ?
Fe1 N10 C36 C38 37.7(11) . . . . ?
C37 N11 C36 N10 -3.2(8) . . . . ?
C37 N11 C36 C38 178.0(7) . . . . ?
C34 C35 C37 N11 172.1(8) . . . . ?
N10 C35 C37 N11 -0.5(8) . . . . ?
C34 C35 C37 C44 -3.5(16) . . . . ?
N10 C35 C37 C44 -176.2(8) . . . . ?
C36 N11 C37 C35 2.2(8) . . . . ?
C36 N11 C37 C44 178.5(7) . . . . ?
N10 C36 C38 C43 -150.4(8) . . . . ?
N11 C36 C38 C43 28.2(12) . . . . ?
N10 C36 C38 C39 32.6(12) . . . . ?
N11 C36 C38 C39 -148.8(7) . . . . ?
C43 C38 C39 C40 2.8(12) . . . . ?
C36 C38 C39 C40 180.0(7) . . . . ?
C38 C39 C40 C41 -2.7(13) . . . . ?
C39 C40 C41 C42 2.9(13) . . . . ?
C40 C41 C42 C43 -3.5(13) . . . . ?
C41 C42 C43 C38 3.9(13) . . . . ?
C39 C38 C43 C42 -3.4(12) . . . . ?
C36 C38 C43 C42 179.6(8) . . . . ?
C48 N12 C44 C45 -2.6(13) . . . . ?
C48 N12 C44 C37 177.8(8) . . . . ?
C35 C37 C44 N12 -43.3(13) . . . . ?
N11 C37 C44 N12 141.5(7) . . . . ?
C35 C37 C44 C45 137.1(9) . . . . ?
N11 C37 C44 C45 -38.1(11) . . . . ?
N12 C44 C45 C46 1.5(13) . . . . ?
C37 C44 C45 C46 -179.0(7) . . . . ?
C44 C45 C46 C47 1.2(13) . . . . ?
C45 C46 C47 C48 -2.5(14) . . . . ?
C44 N12 C48 C47 1.2(15) . . . . ?
C46 C47 C48 N12 1.3(16) . . . . ?
